data_7012624
loop_
_publ_author_name
'Tolis, Evangelos J.'
'Manos, Manolis J.'
'Terzis, Aris'
'Raptopoulou, Catherine P.'
'Kabanos, Themistoklis A.'

_publ_section_title
;
 Mimicking the oxidized glutathione-VIVO2+ speciesAbbreviations used:
 bipy, 2,2'-bipyridine; phen, 1,10-phenanthroline; H3mpg,
 N-(2-mercaptopropionyl)glycine; H2mpgS--S2--, the oxidized-S,S dimer
 of H3mpg (see Scheme 1).
;
_journal_issue 5
_journal_name_full 'Dalton Transactions'
_journal_page_first 775
_journal_paper_doi 10.1039/b212419j
_journal_year 2003
_chemical_formula_sum 'C33.68 H42.22 N6 O13.43 S2 V2'
_chemical_formula_weight 911.99
_chemical_name_systematic
;
?
;
_space_group_IT_number 2
_symmetry_cell_setting triclinic
_symmetry_space_group_name_Hall '-P 1'
_symmetry_space_group_name_H-M 'P -1'
_atom_sites_solution_hydrogens geom
_atom_sites_solution_primary direct
_atom_sites_solution_secondary difmap
_audit_creation_method SHELXL
_cell_angle_alpha 110.694(8)
_cell_angle_beta 92.144(9)
_cell_angle_gamma 116.050(8)
_cell_formula_units_Z 2
_cell_length_a 13.974(4)
_cell_length_b 12.581(3)
_cell_length_c 15.157(4)
_cell_measurement_reflns_used 25
_cell_measurement_temperature 298
_cell_measurement_theta_max 11.6
_cell_measurement_theta_min 5.3
_cell_volume 2179.9(10)
_computing_cell_refinement 'Program LEAST (UCLA Cryst.package, C.E.Strouse 1994)'
_computing_data_collection 'Program COLLECT (UCLA Cryst.package, C.E.Strouse 1994)'
_computing_data_reduction 'Program REDUCE (UCLA Cryst.package, C.E.Strouse 1994)'
_computing_molecular_graphics ORTEP
_computing_structure_refinement 'SHELXL-93 (Sheldrick, 1993)'
_computing_structure_solution 'SHELXS-86 (Sheldrick, 1986)'
_diffrn_ambient_temperature 298
_diffrn_measurement_device 'Crystal Logic Dual Goniometer'
_diffrn_measurement_method 'theta-2theta scans'
_diffrn_radiation_monochromator graphite
_diffrn_radiation_source 'fine-focus sealed tube'
_diffrn_radiation_type MoK\a
_diffrn_radiation_wavelength 0.71073
_diffrn_reflns_av_R_equivalents 0.0287
_diffrn_reflns_av_sigmaI/netI 0.0468
_diffrn_reflns_limit_h_max 15
_diffrn_reflns_limit_h_min -15
_diffrn_reflns_limit_k_max 13
_diffrn_reflns_limit_k_min -14
_diffrn_reflns_limit_l_max 17
_diffrn_reflns_limit_l_min 0
_diffrn_reflns_number 6785
_diffrn_reflns_theta_max 23.78
_diffrn_reflns_theta_min 1.87
_diffrn_standards_decay_% -2.9
_diffrn_standards_interval_count 97
_diffrn_standards_number 3
_exptl_absorpt_coefficient_mu 0.590
_exptl_absorpt_correction_T_max 1.00
_exptl_absorpt_correction_T_min 0.93
_exptl_absorpt_correction_type 'psi-scan empirical'
_exptl_crystal_colour olive-yellow
_exptl_crystal_density_diffrn 1.389
_exptl_crystal_density_meas 1.37
_exptl_crystal_density_method 'floating method'
_exptl_crystal_description parallelipiped
_exptl_crystal_F_000 943
_exptl_crystal_size_max 0.50
_exptl_crystal_size_mid 0.22
_exptl_crystal_size_min 0.10
_refine_diff_density_max 0.795
_refine_diff_density_min -0.900
_refine_diff_density_rms 0.090
_refine_ls_extinction_coef 0.0146(25)
_refine_ls_extinction_expression Fc^*^=kFc[1+0.001xFc^2^\l^3^/sin(2\q)]^-1/4^
_refine_ls_extinction_method SHELXL
_refine_ls_goodness_of_fit_all 1.078
_refine_ls_goodness_of_fit_obs 1.116
_refine_ls_matrix_type full
_refine_ls_number_parameters 526
_refine_ls_number_reflns 6378
_refine_ls_number_restraints 0
_refine_ls_restrained_S_all 1.104
_refine_ls_restrained_S_obs 1.116
_refine_ls_R_factor_all 0.0980
_refine_ls_R_factor_obs 0.0804
_refine_ls_shift/esd_max -0.030
_refine_ls_shift/esd_mean 0.004
_refine_ls_structure_factor_coef Fsqd
_refine_ls_weighting_details 'w=1/[\s^2^(Fo^2^)+(0.1593P)^2^+2.5385P] where P=(Fo^2^+2Fc^2^)/3'
_refine_ls_weighting_scheme calc
_refine_ls_wR_factor_all 0.2660
_refine_ls_wR_factor_obs 0.2352
_reflns_number_observed 5062
_reflns_number_total 6514
_reflns_observed_criterion >2sigma(I)
_cod_data_source_file b212419j.txt
_cod_data_source_block kav1
_cod_depositor_comments
;
The following automatic conversions were performed:

'_refine_ls_weighting_scheme' value 'calc
w=1/[\s^2^(Fo^2^)+(0.1593P)^2^+2.5385P] where P=(Fo^2^+2Fc^2^)/3' was
changed to 'calc'. New tag '_refine_ls_weighting_details' was
created. The value of the new tag was set to
'w=1/[\s^2^(Fo^2^)+(0.1593P)^2^+2.5385P] where P=(Fo^2^+2Fc^2^)/3'.

Automatic conversion script
Id: cif_fix_values 3143 2015-03-26 13:38:13Z robertas 
;
_cod_original_cell_volume 2180(1)
_cod_original_sg_symbol_H-M P-1
_cod_database_code 7012624

loop_
_symmetry_equiv_pos_as_xyz
'x, y, z'
'-x, -y, -z'

loop_
_atom_site_aniso_label
_atom_site_aniso_U_11
_atom_site_aniso_U_22
_atom_site_aniso_U_33
_atom_site_aniso_U_23
_atom_site_aniso_U_13
_atom_site_aniso_U_12
V1 0.0609(6) 0.0639(6) 0.0572(6) 0.0099(4) 0.0061(4) 0.0328(5)
V2 0.0613(6) 0.0611(6) 0.0512(5) 0.0168(4) 0.0072(4) 0.0241(5)
O1 0.072(3) 0.082(3) 0.084(3) -0.001(2) 0.001(2) 0.037(2)
O2 0.075(3) 0.086(3) 0.073(3) 0.024(2) 0.011(2) 0.014(2)
O3 0.073(3) 0.082(3) 0.056(2) 0.023(2) 0.013(2) 0.046(2)
O4 0.086(3) 0.111(3) 0.065(2) 0.024(2) 0.015(2) 0.064(3)
O5 0.089(3) 0.106(3) 0.055(2) 0.020(2) 0.011(2) 0.058(3)
O6 0.079(3) 0.060(2) 0.079(3) 0.026(2) 0.022(2) 0.037(2)
O10 0.077(2) 0.058(2) 0.055(2) 0.023(2) 0.016(2) 0.031(2)
N1 0.072(3) 0.062(3) 0.066(3) 0.013(2) 0.016(2) 0.034(2)
N2 0.068(3) 0.060(3) 0.059(3) 0.014(2) 0.004(2) 0.031(2)
N3 0.088(4) 0.058(3) 0.059(3) 0.020(2) 0.015(2) 0.036(3)
N4 0.061(3) 0.059(3) 0.057(2) 0.017(2) 0.002(2) 0.028(2)
C1 0.092(5) 0.063(4) 0.090(4) 0.009(3) 0.024(4) 0.042(4)
C2 0.128(7) 0.066(4) 0.128(7) 0.021(4) 0.033(6) 0.054(5)
C3 0.136(8) 0.109(7) 0.150(8) 0.046(6) 0.043(7) 0.090(7)
C4 0.087(5) 0.097(5) 0.123(6) 0.042(5) 0.020(4) 0.060(4)
C5 0.074(4) 0.075(4) 0.073(4) 0.027(3) 0.021(3) 0.042(3)
C6 0.061(3) 0.072(3) 0.071(3) 0.026(3) 0.011(3) 0.034(3)
C7 0.067(4) 0.093(5) 0.106(5) 0.037(4) 0.000(4) 0.034(4)
C8 0.078(5) 0.088(5) 0.116(6) 0.036(5) -0.013(4) 0.015(4)
C9 0.095(5) 0.063(4) 0.108(6) 0.022(4) -0.007(4) 0.019(4)
C10 0.082(4) 0.061(4) 0.086(4) 0.020(3) 0.000(3) 0.029(3)
C11 0.125(6) 0.066(4) 0.078(4) 0.032(3) 0.035(4) 0.043(4)
C12 0.153(8) 0.098(6) 0.100(6) 0.060(5) 0.049(6) 0.073(6)
C13 0.186(10) 0.145(8) 0.092(6) 0.075(6) 0.059(6) 0.118(8)
C14 0.122(6) 0.125(6) 0.077(4) 0.049(4) 0.025(4) 0.084(5)
C15 0.093(4) 0.076(4) 0.051(3) 0.020(3) 0.014(3) 0.052(4)
C16 0.070(4) 0.067(3) 0.052(3) 0.015(2) 0.008(3) 0.037(3)
C17 0.072(4) 0.109(5) 0.079(4) 0.028(4) -0.002(3) 0.042(4)
C18 0.055(4) 0.085(5) 0.110(6) 0.025(4) -0.003(4) 0.017(3)
C19 0.070(4) 0.060(3) 0.092(4) 0.027(3) 0.022(3) 0.020(3)
C20 0.077(4) 0.063(3) 0.071(4) 0.025(3) 0.011(3) 0.033(3)
C21 0.072(4) 0.091(4) 0.061(3) 0.016(3) 0.007(3) 0.042(4)
C22 0.099(5) 0.168(8) 0.081(5) 0.060(5) 0.047(4) 0.078(6)
C23 0.059(3) 0.054(3) 0.069(3) 0.017(3) 0.005(3) 0.030(2)
O7 0.090(3) 0.068(3) 0.097(3) 0.034(2) 0.030(2) 0.045(2)
C24 0.108(5) 0.075(4) 0.081(4) 0.040(3) 0.040(4) 0.059(4)
N5 0.096(4) 0.079(3) 0.066(3) 0.030(3) 0.025(3) 0.058(3)
C25 0.067(4) 0.082(4) 0.082(4) 0.042(3) 0.025(3) 0.041(3)
O8 0.091(3) 0.114(4) 0.125(4) 0.064(3) 0.011(3) 0.055(3)
C26 0.086(4) 0.078(4) 0.079(4) 0.036(3) 0.014(3) 0.036(3)
C27 0.084(5) 0.102(6) 0.148(8) 0.062(6) 0.035(5) 0.028(4)
S1 0.1098(14) 0.0896(12) 0.0689(10) 0.0237(9) 0.0164(9) 0.0541(11)
S2 0.1078(14) 0.1062(13) 0.0883(11) 0.0559(10) 0.0421(10) 0.0687(11)
C28 0.150(8) 0.153(7) 0.084(5) 0.064(5) 0.063(5) 0.118(7)
C29 0.289(15) 0.196(11) 0.139(8) 0.101(8) 0.128(10) 0.202(12)
C30 0.095(5) 0.077(4) 0.078(4) 0.037(3) 0.034(4) 0.060(4)
O9 0.109(4) 0.089(3) 0.087(3) 0.032(3) 0.010(3) 0.052(3)
N6 0.090(4) 0.073(3) 0.080(3) 0.042(3) 0.042(3) 0.052(3)
C31 0.082(4) 0.076(4) 0.068(3) 0.033(3) 0.025(3) 0.052(3)
C32 0.067(3) 0.048(3) 0.058(3) 0.017(2) 0.002(2) 0.025(2)
O11 0.116(3) 0.107(3) 0.071(2) 0.050(2) 0.045(2) 0.084(3)

loop_
_atom_site_label
_atom_site_type_symbol
_atom_site_fract_x
_atom_site_fract_y
_atom_site_fract_z
_atom_site_U_iso_or_equiv
_atom_site_thermal_displace_type
_atom_site_occupancy
_atom_site_calc_flag
_atom_site_refinement_flags
_atom_site_disorder_group
V1 V 0.71516(8) 0.46483(9) 0.18334(7) 0.0646(4) Uani 1 d . .
V2 V 0.77345(8) 0.24788(9) 0.25021(6) 0.0623(3) Uani 1 d . .
O1 O 0.8197(4) 0.5971(4) 0.2541(3) 0.0915(14) Uani 1 d . .
O2 O 0.6652(4) 0.1132(5) 0.2182(3) 0.0914(14) Uani 1 d . .
O3 O 0.7522(3) 0.3264(4) 0.1673(3) 0.0686(10) Uani 1 d . .
O4 O 0.6346(4) 0.4239(5) 0.2850(3) 0.0844(13) Uani 1 d . .
O5 O 0.7283(4) 0.3586(5) 0.3541(3) 0.0829(12) Uani 1 d . .
O6 O 0.7518(3) 0.4414(4) 0.0543(3) 0.0718(10) Uani 1 d . .
O10 O 0.8581(3) 0.1787(3) 0.1629(3) 0.0636(9) Uani 1 d . .
N1 N 0.6296(4) 0.5670(4) 0.1729(3) 0.0699(12) Uani 1 d . .
N2 N 0.5427(4) 0.3152(4) 0.0923(3) 0.0658(12) Uani 1 d . .
N3 N 0.8427(4) 0.2201(4) 0.3646(3) 0.0694(12) Uani 1 d . .
N4 N 0.9507(4) 0.4150(4) 0.3177(3) 0.0621(11) Uani 1 d . .
C1 C 0.6802(6) 0.6968(6) 0.2118(5) 0.087(2) Uani 1 d . .
H1 H 0.7540(6) 0.7426(6) 0.2424(5) 0.115(13) Uiso 1 calc R .
C2 C 0.6269(8) 0.7645(8) 0.2080(7) 0.111(3) Uani 1 d . .
H2 H 0.6641(8) 0.8548(8) 0.2363(7) 0.115(13) Uiso 1 calc R .
C3 C 0.5206(9) 0.6998(10) 0.1631(8) 0.121(3) Uani 1 d . .
H3 H 0.4838(9) 0.7454(10) 0.1611(8) 0.115(13) Uiso 1 calc R .
C4 C 0.4663(6) 0.5672(8) 0.1203(6) 0.097(2) Uani 1 d . .
H4 H 0.3929(6) 0.5219(8) 0.0886(6) 0.115(13) Uiso 1 calc R .
C5 C 0.5227(5) 0.5013(6) 0.1252(4) 0.0726(15) Uani 1 d . .
C6 C 0.4737(5) 0.3592(6) 0.0809(4) 0.0684(14) Uani 1 d . .
C7 C 0.3660(6) 0.2767(7) 0.0304(6) 0.092(2) Uani 1 d . .
H7 H 0.3193(6) 0.3093(7) 0.0237(6) 0.131(15) Uiso 1 calc R .
C8 C 0.3299(7) 0.1463(8) -0.0094(7) 0.107(3) Uani 1 d . .
H8 H 0.2581(7) 0.0889(8) -0.0447(7) 0.131(15) Uiso 1 calc R .
C9 C 0.3994(7) 0.0998(7) 0.0026(6) 0.102(2) Uani 1 d . .
H9 H 0.3755(7) 0.0111(7) -0.0239(6) 0.131(15) Uiso 1 calc R .
C10 C 0.5042(6) 0.1861(6) 0.0541(5) 0.083(2) Uani 1 d . .
H10 H 0.5510(6) 0.1546(6) 0.0633(5) 0.131(15) Uiso 1 calc R .
C11 C 0.7797(7) 0.1260(6) 0.3913(5) 0.090(2) Uani 1 d . .
H11 H 0.7059(7) 0.0739(6) 0.3604(5) 0.102(12) Uiso 1 calc R .
C12 C 0.8208(9) 0.1038(9) 0.4631(6) 0.106(3) Uani 1 d . .
H12 H 0.7751(9) 0.0378(9) 0.4804(6) 0.102(12) Uiso 1 calc R .
C13 C 0.9257(10) 0.1770(11) 0.5074(7) 0.116(3) Uani 1 d . .
H13 H 0.9542(10) 0.1607(11) 0.5546(7) 0.102(12) Uiso 1 calc R .
C14 C 0.9942(7) 0.2789(9) 0.4838(5) 0.095(2) Uani 1 d . .
H14 H 1.0676(7) 0.3325(9) 0.5154(5) 0.102(12) Uiso 1 calc R .
C15 C 0.9476(5) 0.2970(6) 0.4105(4) 0.070(2) Uani 1 d . .
C16 C 1.0103(5) 0.4025(6) 0.3816(4) 0.0649(14) Uani 1 d . .
C17 C 1.1218(6) 0.4874(8) 0.4170(5) 0.091(2) Uani 1 d . .
H17 H 1.1622(6) 0.4793(8) 0.4620(5) 0.099(11) Uiso 1 calc R .
C18 C 1.1715(6) 0.5826(7) 0.3853(6) 0.096(2) Uani 1 d . .
H18 H 1.2462(6) 0.6397(7) 0.4085(6) 0.099(11) Uiso 1 calc R .
C19 C 1.1118(5) 0.5946(6) 0.3194(5) 0.080(2) Uani 1 d . .
H19 H 1.1451(5) 0.6590(6) 0.2969(5) 0.099(11) Uiso 1 calc R .
C20 C 1.0018(5) 0.5098(6) 0.2874(4) 0.0719(15) Uani 1 d . .
H20 H 0.9609(5) 0.5180(6) 0.2429(4) 0.099(11) Uiso 1 calc R .
C21 C 0.6545(5) 0.3872(7) 0.3484(4) 0.079(2) Uani 1 d . .
C22 C 0.5837(7) 0.3777(10) 0.4202(6) 0.107(3) Uani 1 d . .
H22A H 0.5233(36) 0.3883(77) 0.4012(32) 0.184(27) Uiso 1 calc R .
H22B H 0.6260(19) 0.4445(48) 0.4832(12) 0.184(27) Uiso 1 calc R .
H22C H 0.5565(52) 0.2942(30) 0.4222(41) 0.184(27) Uiso 1 calc R .
C23 C 0.7981(4) 0.5169(5) 0.0134(4) 0.0624(13) Uani 1 d . .
O7 O 0.8085(4) 0.6256(4) 0.0357(3) 0.0820(12) Uani 1 d . .
C24 C 0.8428(6) 0.4667(6) -0.0714(5) 0.079(2) Uani 1 d . .
H24A H 0.8140(6) 0.4754(6) -0.1261(5) 0.101(16) Uiso 1 calc R .
H24B H 0.9217(6) 0.5205(6) -0.0548(5) 0.101(16) Uiso 1 calc R .
N5 N 0.8166(5) 0.3317(5) -0.1005(4) 0.0740(13) Uani 1 d . .
HN5 H 0.8563(5) 0.3152(5) -0.0684(4) 0.131(32) Uiso 1 calc R .
C25 C 0.7359(5) 0.2334(6) -0.1732(5) 0.0718(15) Uani 1 d . .
O8 O 0.6792(4) 0.2497(5) -0.2256(4) 0.104(2) Uani 1 d . .
C26 C 0.7204(6) 0.1000(6) -0.1912(5) 0.081(2) Uani 1 d . .
H26 H 0.7573(6) 0.1032(6) -0.1334(5) 0.080(18) Uiso 1 calc R .
C27 C 0.6003(7) 0.0009(8) -0.2179(8) 0.115(3) Uani 1 d . .
H27A H 0.5929(7) -0.0826(17) -0.2291(55) 0.179(27) Uiso 1 calc R .
H27B H 0.5650(15) -0.0035(55) -0.2757(32) 0.179(27) Uiso 1 calc R .
H27C H 0.5668(15) 0.0260(40) -0.1659(24) 0.179(27) Uiso 1 calc R .
S1 S 0.7793(2) 0.0499(2) -0.29311(13) 0.0900(6) Uani 1 d . .
S2 S 0.9424(2) 0.1678(2) -0.24261(14) 0.0882(6) Uani 1 d . .
C28 C 0.9974(9) 0.0859(10) -0.1965(6) 0.105(3) Uani 1 d . .
H28 H 1.0745(9) 0.1508(10) -0.1668(6) 0.239(75) Uiso 1 calc R .
C29 C 1.0015(12) -0.0190(12) -0.2677(8) 0.161(5) Uani 1 d . .
H29A H 1.0267(65) 0.0036(31) -0.3198(29) 0.192(29) Uiso 1 calc R .
H29B H 0.9297(17) -0.0934(26) -0.2920(41) 0.192(29) Uiso 1 calc R .
H29C H 1.0507(50) -0.0391(51) -0.2398(17) 0.192(29) Uiso 1 calc R .
C30 C 0.9498(6) 0.0634(7) -0.1120(5) 0.074(2) Uani 1 d . .
O9 O 0.8645(5) -0.0352(5) -0.1225(4) 0.0952(14) Uani 1 d . .
N6 N 1.0069(5) 0.1557(5) -0.0266(4) 0.0722(13) Uani 1 d . .
HN6 H 1.0659(5) 0.2220(5) -0.0231(4) 0.077(20) Uiso 1 calc R .
C31 C 0.9756(5) 0.1511(6) 0.0608(4) 0.0684(14) Uani 1 d . .
H31A H 1.0411(5) 0.2023(6) 0.1127(4) 0.088(14) Uiso 1 calc R .
H31B H 0.9441(5) 0.0620(6) 0.0538(4) 0.088(14) Uiso 1 calc R .
C32 C 0.8949(4) 0.1992(5) 0.0913(4) 0.0601(13) Uani 1 d . .
O11 O 0.8724(4) 0.2571(5) 0.0495(3) 0.0810(12) Uani 1 d . .
HO3 H 0.7766(76) 0.3199(94) 0.1185(70) 0.133(34) Uiso 1 d . .
OM1 O 0.2899(12) 0.2711(15) 0.2888(11) 0.237(8) Uiso 0.91(2) d P .
CM1 C 0.3034(14) 0.3674(18) 0.2658(13) 0.183(7) Uiso 0.91(2) d P .
OM2 O 0.7524(14) 0.7659(17) 0.4769(13) 0.252(10) Uiso 0.78(3) d P .
CM2 C 0.7545(15) 0.6894(18) 0.5330(14) 0.168(8) Uiso 0.78(3) d P .
OW1 O 0.4803(21) 0.8278(26) 0.4253(19) 0.188(9) Uiso 0.41(2) d P .
OW2 O 0.5071(25) 0.9030(31) 0.3960(22) 0.183(10) Uiso 0.34(2) d P .

loop_
_atom_type_symbol
_atom_type_description
_atom_type_scat_dispersion_real
_atom_type_scat_dispersion_imag
_atom_type_scat_source
C C 0.0033 0.0016 'International Tables Vol C Tables 4.2.6.8 and 6.1.1.4'
H H 0.0000 0.0000 'International Tables Vol C Tables 4.2.6.8 and 6.1.1.4'
N N 0.0061 0.0033 'International Tables Vol C Tables 4.2.6.8 and 6.1.1.4'
O O 0.0106 0.0060 'International Tables Vol C Tables 4.2.6.8 and 6.1.1.4'
S S 0.1246 0.1234 'International Tables Vol C Tables 4.2.6.8 and 6.1.1.4'
V V 0.3005 0.5294 'International Tables Vol C Tables 4.2.6.8 and 6.1.1.4'

loop_
_geom_angle_atom_site_label_1
_geom_angle_atom_site_label_2
_geom_angle_atom_site_label_3
_geom_angle
_geom_angle_site_symmetry_1
_geom_angle_site_symmetry_3
_geom_angle_publ_flag
O1 V1 O3 106.1(2) . . ?
O1 V1 O6 102.3(2) . . ?
O3 V1 O6 82.3(2) . . ?
O1 V1 O4 98.0(2) . . ?
O3 V1 O4 89.1(2) . . ?
O6 V1 O4 159.5(2) . . ?
O1 V1 N1 91.1(2) . . ?
O3 V1 N1 162.8(2) . . ?
O6 V1 N1 94.5(2) . . ?
O4 V1 N1 88.2(2) . . ?
O1 V1 N2 162.8(2) . . ?
O3 V1 N2 90.7(2) . . ?
O6 V1 N2 83.2(2) . . ?
O4 V1 N2 78.3(2) . . ?
N1 V1 N2 72.1(2) . . ?
O2 V2 O3 105.9(2) . . ?
O2 V2 O10 96.5(2) . . ?
O3 V2 O10 90.9(2) . . ?
O2 V2 O5 98.1(2) . . ?
O3 V2 O5 88.6(2) . . ?
O10 V2 O5 164.9(2) . . ?
O2 V2 N3 92.2(2) . . ?
O3 V2 N3 161.8(2) . . ?
O10 V2 N3 89.4(2) . . ?
O5 V2 N3 86.5(2) . . ?
O2 V2 N4 162.9(2) . . ?
O3 V2 N4 90.5(2) . . ?
O10 V2 N4 78.0(2) . . ?
O5 V2 N4 87.0(2) . . ?
N3 V2 N4 71.7(2) . . ?
V2 O3 V1 134.9(2) . . ?
C21 O4 V1 131.1(4) . . ?
C21 O5 V2 130.8(4) . . ?
C23 O6 V1 134.9(4) . . ?
C32 O10 V2 132.2(3) . . ?
C1 N1 C5 118.3(5) . . ?
C1 N1 V1 121.0(4) . . ?
C5 N1 V1 120.8(4) . . ?
C6 N2 C10 118.1(5) . . ?
C6 N2 V1 117.3(4) . . ?
C10 N2 V1 124.5(4) . . ?
C15 N3 C11 119.0(6) . . ?
C15 N3 V2 120.9(4) . . ?
C11 N3 V2 120.1(5) . . ?
C20 N4 C16 118.7(5) . . ?
C20 N4 V2 124.9(4) . . ?
C16 N4 V2 115.6(4) . . ?
N1 C1 C2 122.2(7) . . ?
C3 C2 C1 119.6(7) . . ?
C2 C3 C4 120.2(8) . . ?
C3 C4 C5 118.8(8) . . ?
N1 C5 C4 120.9(6) . . ?
N1 C5 C6 115.3(5) . . ?
C4 C5 C6 123.8(6) . . ?
N2 C6 C7 122.2(6) . . ?
N2 C6 C5 114.4(5) . . ?
C7 C6 C5 123.4(6) . . ?
C8 C7 C6 118.4(7) . . ?
C7 C8 C9 120.0(7) . . ?
C10 C9 C8 118.7(7) . . ?
N2 C10 C9 122.6(7) . . ?
N3 C11 C12 122.0(8) . . ?
C13 C12 C11 119.5(8) . . ?
C12 C13 C14 120.5(8) . . ?
C15 C14 C13 117.3(8) . . ?
N3 C15 C14 121.6(7) . . ?
N3 C15 C16 116.2(5) . . ?
C14 C15 C16 122.2(7) . . ?
N4 C16 C17 120.7(6) . . ?
N4 C16 C15 114.7(5) . . ?
C17 C16 C15 124.5(6) . . ?
C18 C17 C16 119.5(6) . . ?
C17 C18 C19 120.1(6) . . ?
C18 C19 C20 118.5(6) . . ?
N4 C20 C19 122.5(6) . . ?
O5 C21 O4 124.2(6) . . ?
O5 C21 C22 118.2(7) . . ?
O4 C21 C22 117.6(6) . . ?
O7 C23 O6 126.1(5) . . ?
O7 C23 C24 117.2(5) . . ?
O6 C23 C24 116.7(5) . . ?
N5 C24 C23 114.2(5) . . ?
C25 N5 C24 123.9(6) . . ?
O8 C25 N5 121.8(6) . . ?
O8 C25 C26 122.0(6) . . ?
N5 C25 C26 116.1(6) . . ?
C25 C26 C27 111.3(6) . . ?
C25 C26 S1 108.4(4) . . ?
C27 C26 S1 107.7(5) . . ?
C26 S1 S2 104.8(2) . . ?
C28 S2 S1 107.7(4) . . ?
C29 C28 C30 116.8(8) . . ?
C29 C28 S2 115.1(7) . . ?
C30 C28 S2 110.9(5) . . ?
O9 C30 N6 122.1(6) . . ?
O9 C30 C28 123.1(7) . . ?
N6 C30 C28 114.8(7) . . ?
C30 N6 C31 122.8(6) . . ?
N6 C31 C32 116.1(5) . . ?
O11 C32 O10 125.6(5) . . ?
O11 C32 C31 120.1(5) . . ?
O10 C32 C31 114.3(5) . . ?

loop_
_geom_bond_atom_site_label_1
_geom_bond_atom_site_label_2
_geom_bond_distance
_geom_bond_site_symmetry_2
_geom_bond_publ_flag
V1 O1 1.593(4) . ?
V1 O3 1.966(4) . ?
V1 O6 1.994(4) . ?
V1 O4 2.021(5) . ?
V1 N1 2.141(5) . ?
V1 N2 2.278(5) . ?
V2 O2 1.584(4) . ?
V2 O3 1.936(4) . ?
V2 O10 2.029(4) . ?
V2 O5 2.029(4) . ?
V2 N3 2.160(5) . ?
V2 N4 2.306(5) . ?
O4 C21 1.273(8) . ?
O5 C21 1.241(8) . ?
O6 C23 1.269(7) . ?
O10 C32 1.278(7) . ?
N1 C1 1.338(8) . ?
N1 C5 1.360(8) . ?
N2 C6 1.338(7) . ?
N2 C10 1.343(7) . ?
N3 C15 1.331(8) . ?
N3 C11 1.338(8) . ?
N4 C20 1.345(7) . ?
N4 C16 1.348(7) . ?
C1 C2 1.368(11) . ?
C2 C3 1.343(12) . ?
C3 C4 1.366(12) . ?
C4 C5 1.388(9) . ?
C5 C6 1.469(8) . ?
C6 C7 1.381(9) . ?
C7 C8 1.364(11) . ?
C8 C9 1.372(12) . ?
C9 C10 1.360(10) . ?
C11 C12 1.379(11) . ?
C12 C13 1.324(13) . ?
C13 C14 1.400(12) . ?
C14 C15 1.400(9) . ?
C15 C16 1.463(9) . ?
C16 C17 1.388(9) . ?
C17 C18 1.359(11) . ?
C18 C19 1.369(10) . ?
C19 C20 1.369(9) . ?
C21 C22 1.499(9) . ?
C23 O7 1.225(6) . ?
C23 C24 1.507(8) . ?
C24 N5 1.459(8) . ?
N5 C25 1.317(8) . ?
C25 O8 1.229(7) . ?
C25 C26 1.513(9) . ?
C26 C27 1.513(10) . ?
C26 S1 1.823(7) . ?
S1 S2 2.019(3) . ?
S2 C28 1.819(7) . ?
C28 C29 1.405(12) . ?
C28 C30 1.522(9) . ?
C30 O9 1.239(8) . ?
C30 N6 1.306(8) . ?
N6 C31 1.424(7) . ?
C31 C32 1.515(8) . ?
C32 O11 1.242(6) . ?
OM1 CM1 1.31(2) . ?
OM2 CM2 1.50(2) . ?
OW1 OW2 1.11(3) . ?
